data_8105294
loop_
_publ_author_name
'Gu, Jia'
'Huang, Cui-Xin'
'Zheng, Yan-Ling'
'Nie, Xu-Liang'
'Chen, Jin-Zhu'

_publ_section_title
;
 Crystal structure of 3-acetyl-4-hydroxybenzoic acid, C18H16O8
;
_journal_issue 4
_journal_name_full 'Zeitschrift f\"ur Kristallographie - New Crystal Structures'
_journal_page_first 807
_journal_page_last 809
_journal_paper_doi 10.1515/ncrs-2020-0021
_journal_volume 235
_journal_year 2020
_chemical_formula_moiety 'C18 H16 O8'
_chemical_formula_sum 'C18 H16 O8'
_chemical_formula_weight 360.31
_chemical_name_systematic
;
3-acetyl-4-hydroxybenzoic acid
;
_space_group_crystal_system monoclinic
_space_group_IT_number 14
_space_group_name_Hall '-P 2ybc'
_space_group_name_H-M_alt 'P 1 21/c 1'
_atom_sites_solution_hydrogens mixed
_cell_angle_alpha 90
_cell_angle_beta 93.875(2)
_cell_angle_gamma 90
_cell_formula_units_Z 2
_cell_length_a 5.3210(8)
_cell_length_b 5.1825(8)
_cell_length_c 29.598(5)
_cell_measurement_reflns_used 3027
_cell_measurement_temperature 296(2)
_cell_measurement_theta_max 27.52
_cell_measurement_theta_min 2.76
_cell_volume 814.3(2)
_computing_cell_refinement 'APEX2, SAINT and SADABS [1]'
_computing_data_collection 'APEX2, SAINT and SADABS [1]'
_computing_data_reduction 'APEX2, SAINT and SADABS [1]'
_computing_molecular_graphics 'Diamond 4.0 [3]'
_computing_publication_material 'SHELXL-2014/7 (Sheldrick, 2014) [2]'
_computing_structure_refinement 'SHELXL-2014/7 (Sheldrick, 2014) [2]'
_computing_structure_solution 'SHELXL-2014/7 (Sheldrick, 2014) [2]'
_diffrn_ambient_temperature 296(2)
_diffrn_measured_fraction_theta_full 0.997
_diffrn_measured_fraction_theta_max 0.997
_diffrn_measurement_device_type 'Bruker APEX-II CCD'
_diffrn_measurement_method '\f and \w scans'
_diffrn_radiation_monochromator graphite
_diffrn_radiation_source 'sealed tube'
_diffrn_radiation_type MoK\a
_diffrn_radiation_wavelength 0.71073
_diffrn_reflns_av_R_equivalents 0.0221
_diffrn_reflns_av_unetI/netI 0.0190
_diffrn_reflns_Laue_measured_fraction_full 0.997
_diffrn_reflns_Laue_measured_fraction_max 0.997
_diffrn_reflns_limit_h_max 6
_diffrn_reflns_limit_h_min -6
_diffrn_reflns_limit_k_max 6
_diffrn_reflns_limit_k_min -6
_diffrn_reflns_limit_l_max 35
_diffrn_reflns_limit_l_min -33
_diffrn_reflns_number 5627
_diffrn_reflns_point_group_measured_fraction_full 0.997
_diffrn_reflns_point_group_measured_fraction_max 0.997
_diffrn_reflns_theta_full 25.242
_diffrn_reflns_theta_max 25.493
_diffrn_reflns_theta_min 2.759
_exptl_absorpt_coefficient_mu 0.117
_exptl_crystal_colour COLORLESS
_exptl_crystal_density_diffrn 1.469
_exptl_crystal_description BLOCK
_exptl_crystal_F_000 376
_exptl_crystal_size_max 0.200
_exptl_crystal_size_mid 0.120
_exptl_crystal_size_min 0.120
_refine_diff_density_max 0.154
_refine_diff_density_min -0.134
_refine_diff_density_rms 0.030
_refine_ls_abs_structure_details
;
 Flack x determined using 1462 quotients [(I+)-(I-)]/[(I+)+(I-)]
 (Parsons, Flack and Wagner, Acta Crystallogr. B69 (2013) 249-259).
;
_refine_ls_extinction_coef 0.016(4)
_refine_ls_extinction_expression Fc^*^=kFc[1+0.001xFc^2^\l^3^/sin(2\q)]^-1/4^
_refine_ls_extinction_method 'SHELXL-2014/7 (Sheldrick 2014'
_refine_ls_goodness_of_fit_ref 1.076
_refine_ls_hydrogen_treatment mixed
_refine_ls_matrix_type full
_refine_ls_number_parameters 125
_refine_ls_number_reflns 1503
_refine_ls_number_restraints 0
_refine_ls_restrained_S_all 1.076
_refine_ls_R_factor_all 0.0382
_refine_ls_R_factor_gt 0.0340
_refine_ls_shift/su_max 0.000
_refine_ls_shift/su_mean 0.000
_refine_ls_structure_factor_coef Fsqd
_refine_ls_weighting_details 'w=1/[\s^2^(Fo^2^)+(0.0496P)^2^+0.1954P] where P=(Fo^2^+2Fc^2^)/3'
_refine_ls_weighting_scheme calc
_refine_ls_wR_factor_gt 0.0975
_refine_ls_wR_factor_ref 0.1011
_reflns_Friedel_coverage 0.000
_reflns_Friedel_fraction_full .
_reflns_Friedel_fraction_max .
_reflns_number_gt 1350
_reflns_number_total 1503
_reflns_threshold_expression 'I > 2\s(I)'
_cod_data_source_file suppl_ncrs-2020-0021_suppl.cif
_cod_data_source_block 3511_0m
_cod_original_sg_symbol_H-M 'P 21/c'
_cod_database_code 8105294
_shelx_space_group_comment
;
The symmetry employed for this shelxl refinement is uniquely defined
by the following loop, which should always be used as a source of
symmetry information in preference to the above space-group names.
They are only intended as comments.
;
_shelx_estimated_absorpt_t_min 0.977
_shelx_estimated_absorpt_t_max 0.986

loop_
_space_group_symop_operation_xyz
'x, y, z'
'-x, y+1/2, -z+1/2'
'-x, -y, -z'
'x, -y-1/2, z-1/2'

loop_
_atom_site_label
_atom_site_type_symbol
_atom_site_fract_x
_atom_site_fract_y
_atom_site_fract_z
_atom_site_U_iso_or_equiv
_atom_site_adp_type
_atom_site_occupancy
_atom_site_site_symmetry_order
_atom_site_calc_flag
_atom_site_refinement_flags_posn
_atom_site_refinement_flags_adp
_atom_site_refinement_flags_occupancy
_atom_site_disorder_assembly
_atom_site_disorder_group
C1 C 0.5045(2) 0.6541(3) 0.34885(4) 0.0373(3) Uani 1 1 d . . . . .
C2 C 0.4591(3) 0.4734(3) 0.38221(4) 0.0389(3) Uani 1 1 d . . . . .
H2 H 0.3248 0.3596 0.3774 0.047 Uiso 1 1 calc R U . . .
C3 C 0.6078(3) 0.4586(3) 0.42216(5) 0.0418(3) Uani 1 1 d . . . . .
C4 C 0.8107(3) 0.6293(3) 0.42918(5) 0.0498(4) Uani 1 1 d . . . . .
H4 H 0.9137 0.6195 0.4558 0.060 Uiso 1 1 calc R U . . .
C5 C 0.8589(3) 0.8102(3) 0.39732(5) 0.0520(4) Uani 1 1 d . . . . .
H5 H 0.9935 0.9232 0.4025 0.062 Uiso 1 1 calc R U . . .
C6 C 0.7076(3) 0.8263(3) 0.35712(5) 0.0427(3) Uani 1 1 d . . . . .
C7 C 0.5572(3) 0.2640(3) 0.45662(5) 0.0456(4) Uani 1 1 d . . . . .
C8 C 0.3513(3) 0.6630(3) 0.30531(5) 0.0403(3) Uani 1 1 d . . . . .
C9 C 0.1485(3) 0.4693(3) 0.29531(5) 0.0485(4) Uani 1 1 d . . . . .
H9A H 0.0545 0.5146 0.2676 0.073 Uiso 1 1 calc R U . . .
H9B H 0.0379 0.4666 0.3196 0.073 Uiso 1 1 calc R U . . .
H9C H 0.2223 0.3017 0.2922 0.073 Uiso 1 1 calc R U . . .
O1 O 0.7052(2) 0.2425(2) 0.49128(4) 0.0612(4) Uani 1 1 d . . . . .
O2 O 0.3621(2) 0.1223(2) 0.44956(4) 0.0611(4) Uani 1 1 d . . . . .
O3 O 0.7659(2) 1.0062(2) 0.32697(4) 0.0579(3) Uani 1 1 d . . . . .
H3 H 0.6685 0.9954 0.3044 0.087 Uiso 1 1 calc R U . . .
O4 O 0.3941(2) 0.8276(2) 0.27683(4) 0.0565(3) Uani 1 1 d . . . . .
H1 H 0.337(6) -0.049(7) 0.4775(11) 0.169(13) Uiso 1 1 d . . . . .

loop_
_atom_site_aniso_label
_atom_site_aniso_U_11
_atom_site_aniso_U_22
_atom_site_aniso_U_33
_atom_site_aniso_U_23
_atom_site_aniso_U_13
_atom_site_aniso_U_12
C1 0.0382(7) 0.0369(7) 0.0369(7) -0.0006(5) 0.0028(5) -0.0007(5)
C2 0.0380(7) 0.0400(7) 0.0382(7) 0.0005(6) -0.0010(5) -0.0058(6)
C3 0.0426(7) 0.0455(8) 0.0367(7) 0.0013(6) -0.0018(5) -0.0051(6)
C4 0.0473(8) 0.0596(9) 0.0410(8) 0.0012(7) -0.0083(6) -0.0118(7)
C5 0.0464(8) 0.0565(10) 0.0522(9) -0.0013(7) -0.0027(7) -0.0181(7)
C6 0.0451(7) 0.0403(8) 0.0431(8) 0.0004(6) 0.0068(6) -0.0056(6)
C7 0.0468(8) 0.0520(9) 0.0370(7) 0.0036(6) -0.0054(6) -0.0082(7)
C8 0.0444(7) 0.0384(7) 0.0380(7) 0.0020(6) 0.0026(6) 0.0037(6)
C9 0.0511(8) 0.0498(9) 0.0428(8) 0.0022(6) -0.0097(6) -0.0036(7)
O1 0.0663(7) 0.0717(8) 0.0425(6) 0.0157(5) -0.0190(5) -0.0210(6)
O2 0.0597(7) 0.0708(8) 0.0504(6) 0.0182(6) -0.0140(5) -0.0264(6)
O3 0.0656(7) 0.0549(7) 0.0528(7) 0.0109(5) 0.0025(5) -0.0208(5)
O4 0.0654(7) 0.0547(7) 0.0482(6) 0.0168(5) -0.0049(5) -0.0075(5)

loop_
_atom_type_symbol
_atom_type_description
_atom_type_scat_dispersion_real
_atom_type_scat_dispersion_imag
_atom_type_scat_source
C C 0.0033 0.0016 'International Tables Vol C Tables 4.2.6.8 and 6.1.1.4'
H H 0.0000 0.0000 'International Tables Vol C Tables 4.2.6.8 and 6.1.1.4'
O O 0.0106 0.0060 'International Tables Vol C Tables 4.2.6.8 and 6.1.1.4'

loop_
_geom_angle_atom_site_label_1
_geom_angle_atom_site_label_2
_geom_angle_atom_site_label_3
_geom_angle
_geom_angle_site_symmetry_1
_geom_angle_site_symmetry_3
C2 C1 C6 118.04(13) . .
C2 C1 C8 121.79(12) . .
C6 C1 C8 120.15(12) . .
C3 C2 C1 121.84(13) . .
C2 C3 C4 118.94(13) . .
C2 C3 C7 120.70(12) . .
C4 C3 C7 120.36(12) . .
C5 C4 C3 120.64(13) . .
C4 C5 C6 120.41(13) . .
O3 C6 C5 117.61(13) . .
O3 C6 C1 122.25(13) . .
C5 C6 C1 120.12(13) . .
O1 C7 O2 122.75(14) . .
O1 C7 C3 119.52(13) . .
O2 C7 C3 117.73(12) . .
O4 C8 C1 120.14(13) . .
O4 C8 C9 119.73(12) . .
C1 C8 C9 120.12(12) . .

loop_
_geom_bond_atom_site_label_1
_geom_bond_atom_site_label_2
_geom_bond_distance
_geom_bond_site_symmetry_2
C1 C2 1.3936(19) .
C1 C6 1.410(2) .
C1 C8 1.4783(19) .
C2 C3 1.3800(19) .
C3 C4 1.401(2) .
C3 C7 1.472(2) .
C4 C5 1.366(2) .
C5 C6 1.394(2) .
C6 O3 1.3414(17) .
C7 O1 1.2554(17) .
C7 O2 1.2767(18) .
C8 O4 1.2312(17) .
C8 C9 1.489(2) .
